data_4331275
loop_
_publ_author_name
'Yan-Li Gai'
'Ke-Cai Xiong'
'Lian Chen'
'Yang Bu'
'Xing-Jun Li'
'Fei-Long Jiang'
'Mao-Chun Hong'

_publ_section_title
;
 Visible and NIR Photoluminescence Properties of a Series of Novel
 Lanthanide-Organic Coordination Polymers Based on
 Hydroxyquinoline-Carboxylate Ligands
;
_journal_name_full 'Inorganic Chemistry'
_journal_page_first 13128
_journal_page_last 13137
_journal_paper_doi 10.1021/ic301261g
_journal_volume 51
_journal_year 2012
_chemical_formula_sum 'C12 H10 Gd N O9'
_chemical_formula_weight 469.46
_chemical_name_systematic
; 
 ? 
;
_space_group_IT_number 14
_symmetry_cell_setting monoclinic
_symmetry_space_group_name_Hall '-P 2ybc'
_symmetry_space_group_name_H-M 'P 1 21/c 1'
_atom_sites_solution_hydrogens geom
_atom_sites_solution_primary direct
_atom_sites_solution_secondary difmap
_audit_creation_method SHELXL-97
_cell_angle_alpha 90.00
_cell_angle_beta 104.322(5)
_cell_angle_gamma 90.00
_cell_formula_units_Z 4
_cell_length_a 7.8436(16)
_cell_length_b 11.760(2)
_cell_length_c 14.978(3)
_cell_measurement_reflns_used 4177
_cell_measurement_temperature 123(2)
_cell_measurement_theta_max 27.4662
_cell_measurement_theta_min 2.2292
_cell_volume 1338.6(4)
_computing_cell_refinement 'CrystalClear (Rigaku Inc., 2008)'
_computing_data_collection 'CrystalClear (Rigaku Inc., 2008)'
_computing_data_reduction 'CrystalClear (Rigaku Inc., 2008)'
_computing_structure_refinement 'SHELXL-97 (Sheldrick, 1997)'
_computing_structure_solution 'SHELXS-97 (Sheldrick, 1990)'
_diffrn_ambient_temperature 123(2)
_diffrn_detector_area_resol_mean 28.5714
_diffrn_measured_fraction_theta_full 0.970
_diffrn_measured_fraction_theta_max 0.970
_diffrn_measurement_device_type Saturn724+_(2x2_bin_mode)
_diffrn_measurement_method CCD_Profile_fitting
_diffrn_radiation_monochromator Confocal
_diffrn_radiation_source 'fine-focus sealed tube'
_diffrn_radiation_type MoK\a
_diffrn_radiation_wavelength 0.71073
_diffrn_reflns_av_R_equivalents 0.0213
_diffrn_reflns_av_sigmaI/netI 0.0227
_diffrn_reflns_limit_h_max 10
_diffrn_reflns_limit_h_min -10
_diffrn_reflns_limit_k_max 14
_diffrn_reflns_limit_k_min -15
_diffrn_reflns_limit_l_max 19
_diffrn_reflns_limit_l_min -19
_diffrn_reflns_number 9585
_diffrn_reflns_theta_full 27.45
_diffrn_reflns_theta_max 27.45
_diffrn_reflns_theta_min 3.19
_exptl_absorpt_coefficient_mu 5.007
_exptl_absorpt_correction_T_max 0.5205
_exptl_absorpt_correction_T_min 0.4342
_exptl_absorpt_correction_type multi-scan
_exptl_crystal_colour yellow
_exptl_crystal_density_diffrn 2.329
_exptl_crystal_description rhombic
_exptl_crystal_F_000 900
_exptl_crystal_size_max 0.20
_exptl_crystal_size_mid 0.20
_exptl_crystal_size_min 0.15
_refine_diff_density_max 0.577
_refine_diff_density_min -0.631
_refine_diff_density_rms 0.096
_refine_ls_extinction_method none
_refine_ls_goodness_of_fit_ref 1.103
_refine_ls_hydrogen_treatment constr
_refine_ls_matrix_type full
_refine_ls_number_parameters 211
_refine_ls_number_reflns 2976
_refine_ls_number_restraints 0
_refine_ls_restrained_S_all 1.103
_refine_ls_R_factor_all 0.0173
_refine_ls_R_factor_gt 0.0159
_refine_ls_shift/su_max 0.001
_refine_ls_shift/su_mean 0.000
_refine_ls_structure_factor_coef Fsqd
_refine_ls_weighting_details 'calc w=1/[\s^2^(Fo^2^)+(0.0224P)^2^+0.2642P] where P=(Fo^2^+2Fc^2^)/3'
_refine_ls_weighting_scheme calc
_refine_ls_wR_factor_gt 0.0417
_refine_ls_wR_factor_ref 0.0422
_reflns_number_gt 2813
_reflns_number_total 2976
_reflns_threshold_expression >2sigma(I)
_cod_data_source_file ic301261g_si_002_13.cif
_cod_data_source_block complex13_Gd
_cod_original_cell_volume 1338.7(5)
_cod_database_code 4331275

loop_
_symmetry_equiv_pos_as_xyz
'x, y, z'
'-x, y+1/2, -z+1/2'
'-x, -y, -z'
'x, -y-1/2, z-1/2'

loop_
_atom_site_label
_atom_site_type_symbol
_atom_site_fract_x
_atom_site_fract_y
_atom_site_fract_z
_atom_site_U_iso_or_equiv
_atom_site_adp_type
_atom_site_occupancy
_atom_site_symmetry_multiplicity
_atom_site_calc_flag
_atom_site_refinement_flags
Gd1 Gd 0.478646(12) 0.895198(8) 0.175787(7) 0.00561(5) Uani 1 1 d .
O1 O 0.5089(2) 1.01980(14) 0.30659(11) 0.0125(3) Uani 1 1 d .
N1 N 1.1825(2) 0.81889(16) 0.46652(12) 0.0100(4) Uani 1 1 d .
H1 H 1.2707 0.8056 0.5146 0.012 Uiso 1 1 calc R
C1 C 0.5256(3) 1.12388(18) 0.29784(16) 0.0076(4) Uani 1 1 d .
O2 O 0.5011(2) 1.09489(12) 0.13739(11) 0.0112(3) Uani 1 1 d .
C2 C 0.5186(3) 1.17007(18) 0.19990(15) 0.0088(4) Uani 1 1 d .
O3 O 0.5491(2) 1.19761(13) 0.36115(10) 0.0099(3) Uani 1 1 d .
C3 C 0.8969(3) 0.85742(19) 0.31494(15) 0.0093(4) Uani 1 1 d .
O4 O 0.5299(2) 1.27466(13) 0.19111(11) 0.0118(3) Uani 1 1 d .
C4 C 1.0033(3) 0.95115(19) 0.36206(14) 0.0093(4) Uani 1 1 d .
O5 O 0.7699(2) 0.87514(13) 0.24522(11) 0.0124(3) Uani 1 1 d .
C5 C 0.9685(3) 1.0651(2) 0.33264(16) 0.0122(4) Uani 1 1 d .
H5 H 0.8736 1.0816 0.2812 0.015 Uiso 1 1 calc R
O6 O 1.08630(19) 0.52912(13) 0.41440(10) 0.0123(3) Uani 1 1 d .
C6 C 1.0718(3) 1.1518(2) 0.37833(16) 0.0146(5) Uani 1 1 d .
H6 H 1.0479 1.2281 0.3583 0.018 Uiso 1 1 calc R
O7 O 1.2680(2) 0.61272(12) 0.53454(11) 0.0109(3) Uani 1 1 d .
C7 C 1.2123(3) 1.1282(2) 0.45447(16) 0.0143(5) Uani 1 1 d .
H7 H 1.2822 1.1889 0.4857 0.017 Uiso 1 1 calc R
O8 O 0.6302(2) 0.88612(12) 0.05503(11) 0.0105(3) Uani 1 1 d .
C8 C 1.2500(3) 1.01863(19) 0.48447(15) 0.0119(4) Uani 1 1 d .
H8 H 1.3454 1.0034 0.5361 0.014 Uiso 1 1 calc R
O9 O 0.1913(2) 0.92809(16) 0.19970(12) 0.0182(4) Uani 1 1 d .
C9 C 1.1457(3) 0.92905(19) 0.43785(15) 0.0098(4) Uani 1 1 d .
C10 C 1.0878(3) 0.73083(19) 0.42327(15) 0.0097(4) Uani 1 1 d .
C11 C 0.9466(3) 0.74670(19) 0.34946(15) 0.0101(4) Uani 1 1 d .
H11 H 0.8811 0.6828 0.3210 0.012 Uiso 1 1 calc R
C12 C 1.1505(3) 0.61370(17) 0.46054(15) 0.0087(4) Uani 1 1 d .
H9A H 0.1013 0.9594 0.1633 0.032(9) Uiso 1 1 d R
H8B H 0.7395 0.9213 0.0691 0.079(15) Uiso 1 1 d R
H8A H 0.5735 0.8754 -0.0029 0.036(10) Uiso 1 1 d R

loop_
_atom_site_aniso_label
_atom_site_aniso_U_11
_atom_site_aniso_U_22
_atom_site_aniso_U_33
_atom_site_aniso_U_23
_atom_site_aniso_U_13
_atom_site_aniso_U_12
Gd1 0.00657(7) 0.00385(7) 0.00582(7) 0.00011(3) 0.00038(5) 0.00016(3)
O1 0.0202(9) 0.0069(8) 0.0098(7) 0.0004(6) 0.0027(7) 0.0002(6)
N1 0.0096(9) 0.0111(9) 0.0076(8) 0.0009(7) -0.0008(7) 0.0019(7)
C1 0.0064(10) 0.0069(10) 0.0083(10) 0.0001(8) -0.0004(8) 0.0008(7)
O2 0.0181(9) 0.0074(8) 0.0081(8) -0.0004(6) 0.0032(7) 0.0007(6)
C2 0.0080(10) 0.0086(11) 0.0094(10) -0.0003(8) 0.0017(8) -0.0001(8)
O3 0.0136(8) 0.0065(7) 0.0084(7) -0.0011(6) 0.0008(6) 0.0005(6)
C3 0.0061(10) 0.0143(11) 0.0080(10) -0.0011(8) 0.0025(8) 0.0004(8)
O4 0.0193(8) 0.0062(7) 0.0107(7) -0.0011(6) 0.0051(6) -0.0009(6)
C4 0.0091(10) 0.0108(11) 0.0090(10) 0.0009(8) 0.0041(8) 0.0006(8)
O5 0.0095(8) 0.0154(8) 0.0106(8) 0.0019(6) -0.0007(7) 0.0020(6)
C5 0.0111(10) 0.0144(11) 0.0119(11) 0.0039(9) 0.0041(9) 0.0044(9)
O6 0.0107(7) 0.0106(8) 0.0137(8) -0.0031(6) -0.0007(6) 0.0003(6)
C6 0.0198(12) 0.0097(11) 0.0161(12) 0.0039(9) 0.0079(10) 0.0025(9)
O7 0.0112(8) 0.0109(8) 0.0085(8) 0.0008(6) -0.0014(7) 0.0006(6)
C7 0.0179(12) 0.0116(11) 0.0141(11) -0.0004(9) 0.0056(10) -0.0040(9)
O8 0.0107(8) 0.0124(8) 0.0077(8) -0.0003(6) 0.0013(7) -0.0018(6)
C8 0.0111(11) 0.0134(11) 0.0104(10) 0.0003(8) 0.0009(9) -0.0015(8)
O9 0.0097(8) 0.0297(10) 0.0151(8) 0.0038(7) 0.0031(7) 0.0068(7)
C9 0.0098(10) 0.0100(10) 0.0108(10) 0.0002(9) 0.0047(9) 0.0009(8)
C10 0.0094(10) 0.0111(10) 0.0092(10) -0.0011(8) 0.0036(8) 0.0001(8)
C11 0.0086(10) 0.0114(11) 0.0099(10) -0.0014(8) 0.0012(8) 0.0006(8)
C12 0.0068(10) 0.0107(11) 0.0094(11) 0.0013(8) 0.0034(9) 0.0000(7)

loop_
_atom_type_symbol
_atom_type_description
_atom_type_scat_dispersion_real
_atom_type_scat_dispersion_imag
_atom_type_scat_source
C C 0.0033 0.0016 'International Tables Vol C Tables 4.2.6.8 and 6.1.1.4'
H H 0.0000 0.0000 'International Tables Vol C Tables 4.2.6.8 and 6.1.1.4'
N N 0.0061 0.0033 'International Tables Vol C Tables 4.2.6.8 and 6.1.1.4'
O O 0.0106 0.0060 'International Tables Vol C Tables 4.2.6.8 and 6.1.1.4'
Gd Gd -0.1653 3.9035 'International Tables Vol C Tables 4.2.6.8 and 6.1.1.4'

loop_
_geom_angle_atom_site_label_1
_geom_angle_atom_site_label_2
_geom_angle_atom_site_label_3
_geom_angle
_geom_angle_site_symmetry_1
_geom_angle_site_symmetry_3
O5 Gd1 O7 144.35(6) . 4_475
O5 Gd1 O3 91.64(5) . 2_645
O7 Gd1 O3 75.43(5) 4_475 2_645
O5 Gd1 O9 145.31(6) . .
O7 Gd1 O9 70.27(6) 4_475 .
O3 Gd1 O9 99.01(6) 2_645 .
O5 Gd1 O8 73.23(6) . .
O7 Gd1 O8 71.80(6) 4_475 .
O3 Gd1 O8 79.37(5) 2_645 .
O9 Gd1 O8 141.11(6) . .
O5 Gd1 O1 78.80(5) . .
O7 Gd1 O1 131.60(5) 4_475 .
O3 Gd1 O1 139.94(5) 2_645 .
O9 Gd1 O1 71.82(6) . .
O8 Gd1 O1 132.22(5) . .
O5 Gd1 O2 94.87(6) . .
O7 Gd1 O2 84.32(5) 4_475 .
O3 Gd1 O2 153.18(5) 2_645 .
O9 Gd1 O2 90.30(6) . .
O8 Gd1 O2 77.68(5) . .
O1 Gd1 O2 66.88(5) . .
O5 Gd1 O4 78.20(6) . 2_645
O7 Gd1 O4 123.67(6) 4_475 2_645
O3 Gd1 O4 66.90(5) 2_645 2_645
O9 Gd1 O4 75.94(6) . 2_645
O8 Gd1 O4 134.65(5) . 2_645
O1 Gd1 O4 73.07(6) . 2_645
O2 Gd1 O4 139.92(5) . 2_645
C1 O1 Gd1 120.35(14) . .
C10 N1 C9 121.86(19) . .
C10 N1 H1 119.1 . .
C9 N1 H1 119.1 . .
O1 C1 O3 126.6(2) . .
O1 C1 C2 117.7(2) . .
O3 C1 C2 115.67(19) . .
C2 O2 Gd1 119.89(14) . .
O4 C2 O2 127.5(2) . .
O4 C2 C1 117.37(19) . .
O2 C2 C1 115.15(19) . .
C1 O3 Gd1 120.40(14) . 2_655
O5 C3 C11 122.6(2) . .
O5 C3 C4 120.9(2) . .
C11 C3 C4 116.4(2) . .
C2 O4 Gd1 117.87(13) . 2_655
C9 C4 C5 118.7(2) . .
C9 C4 C3 119.8(2) . .
C5 C4 C3 121.5(2) . .
C3 O5 Gd1 152.55(14) . .
C6 C5 C4 120.2(2) . .
C6 C5 H5 119.9 . .
C4 C5 H5 119.9 . .
C5 C6 C7 120.3(2) . .
C5 C6 H6 119.8 . .
C7 C6 H6 119.8 . .
C12 O7 Gd1 177.15(14) . 4_676
C8 C7 C6 121.0(2) . .
C8 C7 H7 119.5 . .
C6 C7 H7 119.5 . .
Gd1 O8 H8B 114.3 . .
Gd1 O8 H8A 121.7 . .
H8B O8 H8A 120.0 . .
C7 C8 C9 119.2(2) . .
C7 C8 H8 120.4 . .
C9 C8 H8 120.4 . .
Gd1 O9 H9A 128.9 . .
N1 C9 C4 119.4(2) . .
N1 C9 C8 119.9(2) . .
C4 C9 C8 120.7(2) . .
N1 C10 C11 121.6(2) . .
N1 C10 C12 115.52(19) . .
C11 C10 C12 122.9(2) . .
C10 C11 C3 120.9(2) . .
C10 C11 H11 119.6 . .
C3 C11 H11 119.6 . .
O6 C12 O7 126.26(19) . .
O6 C12 C10 118.05(19) . .
O7 C12 C10 115.65(18) . .

loop_
_geom_bond_atom_site_label_1
_geom_bond_atom_site_label_2
_geom_bond_distance
_geom_bond_site_symmetry_2
Gd1 O5 2.2763(17) .
Gd1 O7 2.3420(16) 4_475
Gd1 O3 2.3861(16) 2_645
Gd1 O9 2.3994(16) .
Gd1 O8 2.3998(16) .
Gd1 O1 2.4108(16) .
Gd1 O2 2.4346(15) .
Gd1 O4 2.4606(16) 2_645
O1 C1 1.241(3) .
N1 C10 1.344(3) .
N1 C9 1.373(3) .
N1 H1 0.8800 .
C1 O3 1.264(3) .
C1 C2 1.552(3) .
O2 C2 1.270(3) .
C2 O4 1.242(3) .
O3 Gd1 2.3861(16) 2_655
C3 O5 1.269(3) .
C3 C11 1.420(3) .
C3 C4 1.455(3) .
O4 Gd1 2.4606(15) 2_655
C4 C9 1.406(3) .
C4 C5 1.416(3) .
C5 C6 1.375(3) .
C5 H5 0.9500 .
O6 C12 1.244(3) .
C6 C7 1.404(3) .
C6 H6 0.9500 .
O7 C12 1.254(3) .
O7 Gd1 2.3420(16) 4_676
C7 C8 1.372(3) .
C7 H7 0.9500 .
O8 H8B 0.9280 .
O8 H8A 0.8802 .
C8 C9 1.409(3) .
C8 H8 0.9500 .
O9 H9A 0.8613 .
C10 C11 1.371(3) .
C10 C12 1.521(3) .
C11 H11 0.9500 .

loop_
_geom_hbond_atom_site_label_D
_geom_hbond_atom_site_label_H
_geom_hbond_atom_site_label_A
_geom_hbond_distance_DH
_geom_hbond_distance_HA
_geom_hbond_distance_DA
_geom_hbond_angle_DHA
_geom_hbond_site_symmetry_A
O8 H8B O6 0.93 1.84 2.735(2) 162.5 2_755
O8 H8A O2 0.88 1.99 2.819(2) 157.7 3_675
O9 H9A O6 0.86 1.83 2.689(2) 178.5 2_655
